data_1518636
loop_
_publ_author_name
'Li, Gang'
'Xiong, Wei-Wei'
'Gu, Pei-Yang'
'Cao, Jun'
'Zhu, Jia'
'Ganguly, Rakesh'
'Li, Yongxin'
'Grimsdale, Andrew C.'
'Zhang, Qichun'

_publ_section_title
;
 1,5,9-Triaza-2,6,10-triphenylboracoronene: BN-Embedded Analogue of
 Coronene.
;
_journal_issue 3
_journal_name_full 'Organic letters'
_journal_page_first 560
_journal_page_last 563
_journal_paper_doi 10.1021/ol503575t
_journal_volume 17
_journal_year 2015
_chemical_formula_sum 'C46 H44 B3 N3 O7'
_chemical_formula_weight 783.27
_space_group_crystal_system monoclinic
_space_group_IT_number 14
_space_group_name_Hall '-P 2ybc'
_space_group_name_H-M_alt 'P 1 21/c 1'
_symmetry_space_group_name_Hall '-P 2ybc'
_symmetry_space_group_name_H-M 'P 1 21/c 1'
_atom_sites_solution_hydrogens geom
_cell_angle_alpha 90
_cell_angle_beta 115.658(8)
_cell_angle_gamma 90
_cell_formula_units_Z 4
_cell_length_a 16.559(3)
_cell_length_b 16.774(3)
_cell_length_c 15.989(3)
_cell_measurement_reflns_used 1266
_cell_measurement_temperature 103.(2)
_cell_measurement_theta_max 19.8171
_cell_measurement_theta_min 2.7298
_cell_volume 4003.2(13)
_computing_cell_refinement 'SAINT V8.34A (Bruker AXS Inc., 2013)'
_computing_data_collection 'APEX2 (Bruker AXS Inc., 2014)'
_computing_data_reduction 'SAINT V8.34A (Bruker AXS Inc., 2013)'
_computing_molecular_graphics 'XP (Bruker AXS Inc., 2014)'
_computing_publication_material 'APEX2 (Bruker AXS Inc., 2014)'
_computing_structure_refinement 'SHELXL-2014/6 (Sheldrick, 2014)'
_diffrn_ambient_temperature 103.(2)
_diffrn_detector_area_resol_mean 8.3333
_diffrn_measured_fraction_theta_full 0.998
_diffrn_measured_fraction_theta_max 0.998
_diffrn_measurement_device_type 'CCD area detector'
_diffrn_measurement_method 'phi and omega scans'
_diffrn_radiation_monochromator graphite
_diffrn_radiation_type MoK\a
_diffrn_radiation_wavelength 0.71073
_diffrn_reflns_av_R_equivalents 0.1697
_diffrn_reflns_av_unetI/netI 0.1774
_diffrn_reflns_limit_h_max 19
_diffrn_reflns_limit_h_min -19
_diffrn_reflns_limit_k_max 19
_diffrn_reflns_limit_k_min -19
_diffrn_reflns_limit_l_max 19
_diffrn_reflns_limit_l_min -19
_diffrn_reflns_number 30269
_diffrn_reflns_theta_full 25.06
_diffrn_reflns_theta_max 25.06
_diffrn_reflns_theta_min 1.83
_diffrn_source 'fine-focus sealed tube'
_exptl_absorpt_coefficient_mu 0.086
_exptl_absorpt_correction_T_max 1.00
_exptl_absorpt_correction_T_min 0.84
_exptl_absorpt_correction_type multi-scan
_exptl_absorpt_process_details 'SADABS V2014/3 (Bruker AXS Inc.)'
_exptl_crystal_colour yellow
_exptl_crystal_density_diffrn 1.300
_exptl_crystal_density_method 'not measured'
_exptl_crystal_description block
_exptl_crystal_F_000 1648
_exptl_crystal_size_max 0.060
_exptl_crystal_size_mid 0.040
_exptl_crystal_size_min 0.040
_refine_diff_density_max 1.100
_refine_diff_density_min -0.507
_refine_ls_extinction_method none
_refine_ls_goodness_of_fit_ref 0.996
_refine_ls_hydrogen_treatment constr
_refine_ls_matrix_type full
_refine_ls_number_parameters 584
_refine_ls_number_reflns 7075
_refine_ls_number_restraints 236
_refine_ls_restrained_S_all 0.988
_refine_ls_R_factor_all 0.2341
_refine_ls_R_factor_gt 0.0956
_refine_ls_shift/su_max 0.000
_refine_ls_shift/su_mean 0.000
_refine_ls_structure_factor_coef Fsqd
_refine_ls_weighting_details 'w=1/[\s^2^(Fo^2^)+(0.1786P)^2^] where P=(Fo^2^+2Fc^2^)/3'
_refine_ls_weighting_scheme calc
_refine_ls_wR_factor_gt 0.2482
_refine_ls_wR_factor_ref 0.3405
_reflns_number_gt 2835
_reflns_number_total 7075
_reflns_threshold_expression 'I > 2\s(I)'
_cod_data_source_file ol503575t_si_002.cif
_cod_data_source_block I
_cod_depositor_comments 'Adding full bibliography for 1518636--1518638.cif.'
_cod_original_cell_volume 4003.2(14)
_cod_database_code 1518636

loop_
_space_group_symop_operation_xyz
'x, y, z'
'-x, y+1/2, -z+1/2'
'-x, -y, -z'
'x, -y-1/2, z-1/2'

loop_
_atom_site_type_symbol
_atom_site_label
_atom_site_fract_x
_atom_site_fract_y
_atom_site_fract_z
_atom_site_U_iso_or_equiv
_atom_site_adp_type
_atom_site_calc_flag
_atom_site_refinement_flags_adp
_atom_site_refinement_flags_occupancy
_atom_site_refinement_flags_posn
_atom_site_occupancy
_atom_site_disorder_assembly
_atom_site_disorder_group
B B1 0.8504(5) 1.0199(5) 0.3495(5) 0.0301(19) Uani d . . . 1.0 . .
B B2 0.5800(5) 0.7355(4) 0.3780(5) 0.0227(17) Uani d . . . 1.0 . .
B B3 0.6976(5) 1.0430(4) 0.6726(5) 0.0262(18) Uani d . . . 1.0 . .
C C1 0.7910(4) 0.9468(4) 0.3408(4) 0.0267(16) Uani d . . . 1.0 . .
C C2 0.7739(4) 0.8857(4) 0.2758(4) 0.0276(16) Uani d . . . 1.0 . .
C C3 0.7244(4) 0.8191(4) 0.2736(4) 0.0287(16) Uani d . . . 1.0 . .
C C4 0.6811(4) 0.8145(4) 0.3317(4) 0.0223(15) Uani d . . . 1.0 . .
C C5 0.6932(4) 0.8736(4) 0.3973(4) 0.0227(15) Uani d . . . 1.0 . .
C C6 0.6493(4) 0.8671(4) 0.4578(4) 0.0205(14) Uani d . . . 1.0 . .
C C7 0.5897(4) 0.8022(4) 0.4486(4) 0.0214(14) Uani d . . . 1.0 . .
C C8 0.5480(4) 0.8012(4) 0.5078(4) 0.0221(15) Uani d . . . 1.0 . .
C C9 0.5662(4) 0.8577(4) 0.5757(4) 0.0218(14) Uani d . . . 1.0 . .
C C10 0.6242(4) 0.9205(4) 0.5857(4) 0.0202(14) Uani d . . . 1.0 . .
C C11 0.6674(4) 0.9266(4) 0.5272(4) 0.0225(15) Uani d . . . 1.0 . .
C C12 0.7266(4) 0.9933(4) 0.5371(4) 0.0225(15) Uani d . . . 1.0 . .
C C13 0.7431(4) 1.0515(4) 0.6080(4) 0.0222(15) Uani d . . . 1.0 . .
C C14 0.7992(4) 1.1151(4) 0.6111(4) 0.0270(16) Uani d . . . 1.0 . .
C C15 0.8380(4) 1.1227(4) 0.5501(4) 0.0277(16) Uani d . . . 1.0 . .
C C16 0.8213(4) 1.0647(4) 0.4818(4) 0.0268(16) Uani d . . . 1.0 . .
C C17 0.7655(4) 0.9993(4) 0.4743(4) 0.0243(15) Uani d . . . 1.0 . .
C C18 0.7502(4) 0.9400(4) 0.4034(4) 0.0245(15) Uani d . . . 1.0 . .
C C19 0.7519(5) 0.8946(5) 0.1184(5) 0.052(2) Uani d . . . 1.0 . .
H H19A 0.7242 0.8423 0.0974 0.077 Uiso calc U . R 1.0 . .
H H19B 0.7842 0.9104 0.0822 0.077 Uiso calc U . R 1.0 . .
H H19C 0.7052 0.934 0.1098 0.077 Uiso calc U . R 1.0 . .
C C20 0.7901(5) 0.7089(4) 0.2321(5) 0.044(2) Uani d . . . 1.0 . .
H H20A 0.8352 0.741 0.2231 0.066 Uiso calc U . R 1.0 . .
H H20B 0.7741 0.6628 0.1904 0.066 Uiso calc U . R 1.0 . .
H H20C 0.8145 0.6905 0.2965 0.066 Uiso calc U . R 1.0 . .
C C21 0.5300(4) 0.6544(4) 0.3596(4) 0.0249(15) Uani d . . . 1.0 . .
C C22 0.4392(5) 0.6435(4) 0.3341(4) 0.0313(17) Uani d . . . 1.0 . .
H H22 0.4035 0.6887 0.3312 0.038 Uiso calc U . R 1.0 . .
C C23 0.3984(5) 0.5686(5) 0.3124(5) 0.043(2) Uani d . . . 1.0 . .
H H23 0.3358 0.5641 0.294 0.051 Uiso calc U . R 1.0 . .
C C24 0.4467(6) 0.5025(5) 0.3173(5) 0.046(2) Uani d . . . 1.0 . .
H H24 0.4184 0.4518 0.3026 0.055 Uiso calc U . R 1.0 . .
C C25 0.5371(6) 0.5092(4) 0.3436(5) 0.047(2) Uani d . . . 1.0 . .
H H25 0.5716 0.4628 0.3482 0.056 Uiso calc U . R 1.0 . .
C C26 0.5784(5) 0.5831(4) 0.3633(4) 0.0343(18) Uani d . . . 1.0 . .
H H26 0.6407 0.5865 0.3798 0.041 Uiso calc U . R 1.0 . .
C C27 0.5090(5) 0.6793(4) 0.5568(4) 0.0318(17) Uani d . . . 1.0 . .
H H27A 0.5568 0.65 0.5497 0.048 Uiso calc U . R 1.0 . .
H H27B 0.4576 0.644 0.5426 0.048 Uiso calc U . R 1.0 . .
H H27C 0.531 0.6985 0.6208 0.048 Uiso calc U . R 1.0 . .
C C28 0.4415(4) 0.8886(4) 0.6043(4) 0.0282(16) Uani d . . . 1.0 . .
H H28A 0.4457 0.9451 0.5912 0.042 Uiso calc U . R 1.0 . .
H H28B 0.4183 0.8837 0.6511 0.042 Uiso calc U . R 1.0 . .
H H28C 0.4008 0.8615 0.5473 0.042 Uiso calc U . R 1.0 . .
C C29 0.7023(4) 1.1005(4) 0.7511(4) 0.0287(16) Uani d . . . 1.0 . .
C C30 0.6251(5) 1.1399(4) 0.7437(5) 0.0403(19) Uani d . . . 1.0 . .
H H30 0.5702 1.1298 0.6909 0.048 Uiso calc U . R 1.0 . .
C C31 0.6251(6) 1.1928(4) 0.8095(5) 0.045(2) Uani d . . . 1.0 . .
H H31 0.5713 1.219 0.8012 0.054 Uiso calc U . R 1.0 . .
C C32 0.7037(6) 1.2076(5) 0.8875(5) 0.051(2) Uani d . . . 1.0 . .
H H32 0.7037 1.2432 0.9338 0.061 Uiso calc U . R 1.0 . .
C C33 0.7816(6) 1.1710(5) 0.8985(5) 0.056(2) Uani d . . . 1.0 . .
H H33 0.8359 1.1819 0.9516 0.067 Uiso calc U . R 1.0 . .
C C34 0.7810(5) 1.1175(5) 0.8312(5) 0.051(2) Uani d . . . 1.0 . .
H H34 0.8353 1.092 0.8398 0.061 Uiso calc U . R 1.0 . .
C C35 0.7693(5) 1.2443(4) 0.6512(5) 0.047(2) Uani d . . . 1.0 . .
H H35A 0.7885 1.2739 0.61 0.071 Uiso calc U . R 1.0 . .
H H35B 0.7794 1.2769 0.7057 0.071 Uiso calc U . R 1.0 . .
H H35C 0.7055 1.2315 0.618 0.071 Uiso calc U . R 1.0 . .
C C36 0.9782(5) 1.1868(5) 0.6293(5) 0.053(2) Uani d . . . 1.0 . .
H H36A 0.9724 1.1947 0.6872 0.079 Uiso calc U . R 1.0 . .
H H36B 1.0138 1.2302 0.6213 0.079 Uiso calc U . R 1.0 . .
H H36C 1.0079 1.1358 0.6318 0.079 Uiso calc U . R 1.0 . .
C C37 0.9008(4) 1.0401(4) 0.2924(4) 0.0275(16) Uani d . . . 1.0 . .
C C38 0.9968(6) 1.0410(6) 0.3341(7) 0.074(3) Uani d . . . 1.0 . .
H H38 1.0279 1.0281 0.3981 0.089 Uiso calc U . R 1.0 . .
C C39 1.0473(7) 1.0601(6) 0.2853(9) 0.084(4) Uani d . . . 1.0 . .
H H39 1.1108 1.0605 0.3175 0.101 Uiso calc U . R 1.0 . .
C C40 1.0071(7) 1.0780(6) 0.1922(8) 0.078(3) Uani d . . . 1.0 . .
H H40 1.0419 1.0913 0.1601 0.094 Uiso calc U . R 1.0 . .
C C41 0.9150(7) 1.0762(6) 0.1468(7) 0.078(3) Uani d . . . 1.0 . .
H H41 0.8848 1.087 0.0822 0.093 Uiso calc U . R 1.0 . .
C C42 0.8656(6) 1.0579(6) 0.1987(7) 0.071(3) Uani d . . . 1.0 . .
H H42 0.8021 1.0579 0.1656 0.085 Uiso calc U . R 1.0 . .
O O7 0.0533(11) 0.1154(9) 0.9725(9) 0.129(5) Uani d U P D 0.582(9) A 1
C C43 0.0977(16) 0.1772(11) 1.0300(12) 0.117(5) Uani d U P D 0.582(9) A 1
H H43A 0.1602 0.1608 1.0697 0.141 Uiso calc U P R 0.582(9) A 1
H H43B 0.0685 0.1897 1.0709 0.141 Uiso calc U P R 0.582(9) A 1
C C44 0.0984(17) 0.2493(11) 0.9774(15) 0.119(5) Uani d U P D 0.582(9) A 1
H H44A 0.0967 0.2988 1.0103 0.143 Uiso calc U P R 0.582(9) A 1
H H44B 0.1507 0.2505 0.9627 0.143 Uiso calc U P R 0.582(9) A 1
C C45 0.0192(17) 0.2364(12) 0.8995(14) 0.114(5) Uani d U P D 0.582(9) A 1
H H45A 0.0163 0.2685 0.8463 0.136 Uiso calc U P R 0.582(9) A 1
H H45B -0.0332 0.249 0.9115 0.136 Uiso calc U P R 0.582(9) A 1
C C46 0.0238(15) 0.1489(11) 0.8824(12) 0.108(5) Uani d U P D 0.582(9) A 1
H H46A -0.0357 0.1278 0.8396 0.13 Uiso calc U P R 0.582(9) A 1
H H46B 0.0671 0.138 0.8563 0.13 Uiso calc U P R 0.582(9) A 1
O O7A -0.0038(11) 0.2933(11) 0.9434(11) 0.100(5) Uani d U P D 0.418(9) A 2
C C43A -0.0175(17) 0.2489(18) 0.8654(15) 0.100(5) Uani d U P D 0.418(9) A 2
H H43C -0.0201 0.2839 0.8144 0.12 Uiso calc U P R 0.418(9) A 2
H H43D -0.0741 0.2183 0.8438 0.12 Uiso calc U P R 0.418(9) A 2
C C44A 0.0599(19) 0.1947(17) 0.8950(19) 0.107(5) Uani d U P D 0.418(9) A 2
H H44C 0.0403 0.1391 0.896 0.128 Uiso calc U P R 0.418(9) A 2
H H44D 0.0871 0.1977 0.8508 0.128 Uiso calc U P R 0.418(9) A 2
C C45A 0.1217(18) 0.2167(19) 0.9823(19) 0.113(6) Uani d U P D 0.418(9) A 2
H H45C 0.1835 0.216 0.9876 0.136 Uiso calc U P R 0.418(9) A 2
H H45D 0.1183 0.1825 1.0311 0.136 Uiso calc U P R 0.418(9) A 2
C C46A 0.0900(15) 0.2999(15) 0.986(2) 0.109(6) Uani d U P D 0.418(9) A 2
H H46C 0.1121 0.3188 1.0504 0.131 Uiso calc U P R 0.418(9) A 2
H H46D 0.1106 0.3372 0.9507 0.131 Uiso calc U P R 0.418(9) A 2
N N1 0.8605(3) 1.0732(3) 0.4220(3) 0.0290(14) Uani d . . . 1.0 . .
H H1 0.8947 1.1153 0.4294 0.035 Uiso calc U . R 1.0 . .
N N2 0.6287(3) 0.7487(3) 0.3250(3) 0.0249(13) Uani d . . . 1.0 . .
H H2 0.6252 0.7118 0.2844 0.03 Uiso calc U . R 1.0 . .
N N3 0.6409(3) 0.9766(3) 0.6551(3) 0.0255(13) Uani d . . . 1.0 . .
H H3 0.6136 0.97 0.6912 0.031 Uiso calc U . R 1.0 . .
O O1 0.8141(3) 0.8904(3) 0.2160(3) 0.0363(12) Uani d . . . 1.0 . .
O O2 0.7110(3) 0.7569(3) 0.2116(3) 0.0333(12) Uani d . . . 1.0 . .
O O3 0.4820(3) 0.7461(2) 0.4942(3) 0.0254(10) Uani d . . . 1.0 . .
O O4 0.5288(3) 0.8527(2) 0.6387(3) 0.0253(11) Uani d . . . 1.0 . .
O O5 0.8199(3) 1.1722(2) 0.6803(3) 0.0331(12) Uani d . . . 1.0 . .
O O6 0.8913(3) 1.1864(3) 0.5530(3) 0.0340(12) Uani d . . . 1.0 . .

loop_
_atom_site_aniso_label
_atom_site_aniso_U_11
_atom_site_aniso_U_22
_atom_site_aniso_U_33
_atom_site_aniso_U_12
_atom_site_aniso_U_13
_atom_site_aniso_U_23
B1 0.030(5) 0.030(5) 0.026(4) 0.000(4) 0.009(4) 0.003(4)
B2 0.022(4) 0.027(5) 0.015(4) 0.008(3) 0.004(3) 0.005(3)
B3 0.036(5) 0.019(4) 0.015(4) 0.006(4) 0.003(3) 0.000(3)
C1 0.022(4) 0.036(4) 0.022(3) -0.006(3) 0.009(3) 0.001(3)
C2 0.027(4) 0.033(4) 0.025(4) 0.000(3) 0.014(3) 0.001(3)
C3 0.031(4) 0.031(4) 0.021(3) -0.002(3) 0.009(3) -0.007(3)
C4 0.025(4) 0.023(4) 0.021(3) 0.001(3) 0.012(3) 0.000(3)
C5 0.021(3) 0.027(4) 0.014(3) 0.006(3) 0.002(3) 0.004(3)
C6 0.024(3) 0.019(4) 0.018(3) 0.000(3) 0.008(3) 0.002(3)
C7 0.025(3) 0.020(4) 0.016(3) 0.002(3) 0.007(3) 0.003(3)
C8 0.025(4) 0.021(4) 0.016(3) -0.001(3) 0.004(3) 0.000(3)
C9 0.028(4) 0.019(4) 0.018(3) 0.004(3) 0.008(3) 0.006(3)
C10 0.020(3) 0.016(3) 0.017(3) 0.007(3) 0.001(3) 0.004(3)
C11 0.022(4) 0.026(4) 0.018(3) 0.000(3) 0.007(3) 0.003(3)
C12 0.025(4) 0.020(4) 0.020(3) 0.000(3) 0.008(3) 0.000(3)
C13 0.025(4) 0.021(4) 0.012(3) 0.000(3) 0.000(3) -0.003(3)
C14 0.029(4) 0.023(4) 0.018(3) 0.004(3) 0.000(3) 0.000(3)
C15 0.030(4) 0.022(4) 0.022(4) -0.006(3) 0.003(3) 0.003(3)
C16 0.025(4) 0.030(4) 0.026(4) -0.002(3) 0.012(3) 0.001(3)
C17 0.024(4) 0.025(4) 0.017(3) -0.001(3) 0.001(3) -0.003(3)
C18 0.019(3) 0.025(4) 0.025(4) 0.000(3) 0.005(3) 0.003(3)
C19 0.053(5) 0.079(6) 0.026(4) -0.009(5) 0.020(4) 0.002(4)
C20 0.041(5) 0.044(5) 0.045(5) 0.002(4) 0.017(4) -0.013(4)
C21 0.034(4) 0.029(4) 0.014(3) -0.002(3) 0.012(3) 0.000(3)
C22 0.041(4) 0.029(4) 0.030(4) -0.002(3) 0.021(3) -0.002(3)
C23 0.053(5) 0.042(5) 0.037(4) -0.021(4) 0.023(4) -0.011(4)
C24 0.083(7) 0.026(5) 0.036(4) -0.019(5) 0.032(5) -0.009(4)
C25 0.083(7) 0.023(4) 0.043(5) 0.002(4) 0.034(5) -0.004(4)
C26 0.045(5) 0.038(5) 0.026(4) -0.003(4) 0.020(3) 0.000(3)
C27 0.043(4) 0.027(4) 0.029(4) 0.001(3) 0.019(3) 0.009(3)
C28 0.029(4) 0.033(4) 0.024(4) 0.004(3) 0.013(3) -0.003(3)
C29 0.034(4) 0.031(4) 0.021(3) 0.001(3) 0.012(3) 0.000(3)
C30 0.053(5) 0.037(5) 0.032(4) -0.002(4) 0.019(4) 0.005(4)
C31 0.065(6) 0.033(5) 0.047(5) 0.011(4) 0.033(5) 0.003(4)
C32 0.082(7) 0.040(5) 0.036(5) 0.009(5) 0.031(5) -0.008(4)
C33 0.072(6) 0.053(6) 0.033(5) -0.010(5) 0.013(4) -0.023(4)
C34 0.053(5) 0.053(5) 0.034(4) 0.010(4) 0.008(4) -0.009(4)
C35 0.067(6) 0.032(5) 0.047(5) 0.008(4) 0.028(4) 0.000(4)
C36 0.038(5) 0.062(6) 0.038(5) -0.017(4) -0.002(4) -0.003(4)
C37 0.030(4) 0.030(4) 0.016(3) -0.007(3) 0.003(3) 0.003(3)
C38 0.076(7) 0.076(7) 0.079(7) 0.018(6) 0.042(6) 0.031(6)
C39 0.053(6) 0.085(8) 0.128(10) 0.014(6) 0.052(7) 0.048(7)
C40 0.088(8) 0.072(7) 0.087(8) -0.002(6) 0.049(7) 0.017(6)
C41 0.060(7) 0.096(8) 0.078(7) -0.005(6) 0.031(6) 0.025(6)
C42 0.069(7) 0.066(7) 0.077(7) -0.006(5) 0.031(6) 0.002(5)
O7 0.158(10) 0.130(9) 0.076(7) 0.011(7) 0.031(7) 0.000(6)
C43 0.144(11) 0.109(10) 0.070(7) 0.016(8) 0.020(7) 0.000(6)
C44 0.130(9) 0.111(10) 0.090(7) 0.019(8) 0.025(7) -0.008(7)
C45 0.126(9) 0.109(9) 0.085(7) 0.020(7) 0.026(7) -0.011(7)
C46 0.121(10) 0.114(10) 0.075(7) 0.018(8) 0.029(7) -0.003(7)
O7A 0.103(8) 0.108(10) 0.077(8) 0.024(8) 0.029(7) -0.026(7)
C43A 0.116(9) 0.099(10) 0.074(8) 0.022(8) 0.031(7) -0.019(7)
C44A 0.123(9) 0.113(10) 0.078(7) 0.029(8) 0.036(7) -0.013(7)
C45A 0.122(9) 0.118(11) 0.084(8) 0.034(8) 0.031(7) -0.020(8)
C46A 0.104(9) 0.113(11) 0.096(9) 0.026(8) 0.029(8) -0.027(8)
N1 0.031(3) 0.030(3) 0.024(3) -0.008(3) 0.011(3) 0.003(3)
N2 0.028(3) 0.024(3) 0.023(3) -0.001(3) 0.011(2) -0.006(2)
N3 0.034(3) 0.025(3) 0.019(3) 0.006(3) 0.012(3) 0.000(2)
O1 0.037(3) 0.049(3) 0.031(3) -0.009(2) 0.023(2) -0.005(2)
O2 0.031(3) 0.040(3) 0.031(3) -0.008(2) 0.016(2) -0.014(2)
O3 0.030(3) 0.023(2) 0.023(2) -0.004(2) 0.011(2) 0.000(2)
O4 0.027(2) 0.030(3) 0.020(2) 0.004(2) 0.012(2) 0.002(2)
O5 0.042(3) 0.021(3) 0.028(3) -0.003(2) 0.007(2) -0.010(2)
O6 0.037(3) 0.024(3) 0.035(3) -0.012(2) 0.009(2) -0.001(2)

loop_
_atom_type_symbol
_atom_type_description
_atom_type_scat_dispersion_real
_atom_type_scat_dispersion_imag
_atom_type_scat_source
C C 0.0033 0.0016 'International Tables Vol C Tables 4.2.6.8 and 6.1.1.4'
H H 0.0000 0.0000 'International Tables Vol C Tables 4.2.6.8 and 6.1.1.4'
B B 0.0013 0.0007 'International Tables Vol C Tables 4.2.6.8 and 6.1.1.4'
N N 0.0061 0.0033 'International Tables Vol C Tables 4.2.6.8 and 6.1.1.4'
O O 0.0106 0.0060 'International Tables Vol C Tables 4.2.6.8 and 6.1.1.4'

loop_
_geom_angle_atom_site_label_1
_geom_angle_atom_site_label_2
_geom_angle_atom_site_label_3
_geom_angle
N1 B1 C37 116.8(6)
N1 B1 C1 114.9(6)
C37 B1 C1 128.2(6)
N2 B2 C7 114.6(6)
N2 B2 C21 114.7(6)
C7 B2 C21 130.5(6)
N3 B3 C13 115.0(6)
N3 B3 C29 116.6(6)
C13 B3 C29 128.3(6)
C2 C1 C18 117.0(6)
C2 C1 B1 124.5(6)
C18 C1 B1 118.4(6)
C3 C2 O1 119.2(6)
C3 C2 C1 122.7(6)
O1 C2 C1 117.9(6)
C2 C3 O2 122.4(6)
C2 C3 C4 119.9(6)
O2 C3 C4 117.6(6)
N2 C4 C5 120.6(5)
N2 C4 C3 118.6(5)
C5 C4 C3 120.8(6)
C4 C5 C18 118.6(5)
C4 C5 C6 120.0(6)
C18 C5 C6 121.4(5)
C11 C6 C7 121.0(5)
C11 C6 C5 118.1(5)
C7 C6 C5 120.9(5)
C8 C7 C6 117.5(5)
C8 C7 B2 124.2(6)
C6 C7 B2 118.2(5)
C9 C8 O3 118.5(5)
C9 C8 C7 121.7(6)
O3 C8 C7 119.6(5)
C8 C9 C10 121.3(6)
C8 C9 O4 121.0(6)
C10 C9 O4 117.7(5)
C9 C10 N3 119.7(6)
C9 C10 C11 120.4(6)
N3 C10 C11 119.9(6)
C10 C11 C6 118.1(5)
C10 C11 C12 119.9(5)
C6 C11 C12 122.0(5)
C17 C12 C13 121.7(6)
C17 C12 C11 118.1(5)
C13 C12 C11 120.1(5)
C14 C13 C12 116.4(6)
C14 C13 B3 124.2(6)
C12 C13 B3 119.4(6)
C15 C14 O5 117.8(6)
C15 C14 C13 123.2(6)
O5 C14 C13 118.9(6)
O6 C15 C14 122.3(6)
O6 C15 C16 118.3(6)
C14 C15 C16 119.3(6)
N1 C16 C15 118.5(6)
N1 C16 C17 120.8(6)
C15 C16 C17 120.7(6)
C16 C17 C12 118.7(6)
C16 C17 C18 119.3(6)
C12 C17 C18 122.0(6)
C1 C18 C5 120.6(6)
C1 C18 C17 121.1(6)
C5 C18 C17 118.2(5)
C22 C21 C26 114.8(6)
C22 C21 B2 126.3(6)
C26 C21 B2 118.8(6)
C21 C22 C23 122.4(7)
C24 C23 C22 120.9(7)
C23 C24 C25 119.4(7)
C24 C25 C26 120.5(7)
C25 C26 C21 121.9(7)
C30 C29 C34 115.7(6)
C30 C29 B3 120.0(6)
C34 C29 B3 124.3(6)
C31 C30 C29 122.9(7)
C30 C31 C32 119.7(7)
C33 C32 C31 120.1(7)
C32 C33 C34 119.8(8)
C33 C34 C29 121.9(8)
C42 C37 C38 111.4(7)
C42 C37 B1 128.0(7)
C38 C37 B1 120.7(6)
C39 C38 C37 123.4(9)
C40 C39 C38 121.7(10)
C39 C40 C41 118.2(10)
C40 C41 C42 118.7(10)
C37 C42 C41 126.6(9)
C43 O7 C46 103.3(15)
O7 C43 C44 111.9(15)
C45 C44 C43 98.4(14)
C44 C45 C46 102.4(14)
O7 C46 C45 102.9(13)
C43A O7A C46A 100.9(18)
O7A C43A C44A 105.2(15)
C45A C44A C43A 108.8(14)
C44A C45A C46A 99.6(15)
O7A C46A C45A 104.0(17)
C16 N1 B1 125.4(6)
C4 N2 B2 125.4(5)
C10 N3 B3 125.6(5)
C2 O1 C19 114.5(5)
C3 O2 C20 114.0(5)
C8 O3 C27 115.3(5)
C9 O4 C28 112.7(4)
C14 O5 C35 114.6(5)
C15 O6 C36 115.3(5)

loop_
_geom_bond_atom_site_label_1
_geom_bond_atom_site_label_2
_geom_bond_distance
B1 N1 1.415(9)
B1 C37 1.518(10)
B1 C1 1.540(10)
B2 N2 1.418(9)
B2 C7 1.548(9)
B2 C21 1.553(10)
B3 N3 1.404(9)
B3 C13 1.526(10)
B3 C29 1.557(9)
C1 C2 1.399(9)
C1 C18 1.434(8)
C2 C3 1.377(9)
C2 O1 1.384(7)
C3 O2 1.390(7)
C3 C4 1.400(8)
C4 N2 1.379(8)
C4 C5 1.394(8)
C5 C18 1.435(9)
C5 C6 1.443(8)
C6 C11 1.425(8)
C6 C7 1.433(8)
C7 C8 1.393(8)
C8 C9 1.372(8)
C8 O3 1.374(7)
C9 C10 1.387(8)
C9 O4 1.395(7)
C10 N3 1.389(7)
C10 C11 1.406(8)
C11 C12 1.450(8)
C12 C17 1.412(8)
C12 C13 1.430(8)
C13 C14 1.401(9)
C14 C15 1.387(9)
C14 O5 1.389(7)
C15 O6 1.374(7)
C15 C16 1.398(9)
C16 N1 1.378(8)
C16 C17 1.405(9)
C17 C18 1.446(8)
C19 O1 1.453(8)
C20 O2 1.449(8)
C21 C22 1.388(9)
C21 C26 1.425(9)
C22 C23 1.398(9)
C23 C24 1.348(10)
C24 C25 1.374(11)
C25 C26 1.384(10)
C27 O3 1.439(7)
C28 O4 1.438(7)
C29 C30 1.399(9)
C29 C34 1.405(9)
C30 C31 1.376(10)
C31 C32 1.380(10)
C32 C33 1.371(11)
C33 C34 1.397(10)
C35 O5 1.429(8)
C36 O6 1.427(8)
C37 C42 1.384(11)
C37 C38 1.432(10)
C38 C39 1.405(12)
C39 C40 1.376(13)
C40 C41 1.377(12)
C41 C42 1.428(12)
O7 C43 1.369(16)
O7 C46 1.422(17)
C43 C44 1.48(2)
C44 C45 1.38(2)
C45 C46 1.500(19)
O7A C43A 1.386(18)
O7A C46A 1.404(18)
C43A C44A 1.47(2)
C44A C45A 1.38(2)
C45A C46A 1.50(2)
